data_7121712
loop_
_publ_author_name
'Fujimori, Shiori'
'Mizuhata, Yoshiyuki'
'Tokitoh, Norihiro'

_publ_section_title
;
 Ru-Complexes of an anionic germabenzenyl ligand.
;
_journal_issue 58
_journal_name_full 'Chemical communications (Cambridge, England)'
_journal_page_first 8044
_journal_page_last 8047
_journal_paper_doi 10.1039/c8cc02845a
_journal_volume 54
_journal_year 2018
_chemical_formula_moiety 'C57 H84 Ge3 Ru3, 0.5(C6 H6)'
_chemical_formula_sum 'C60 H87 Ge3 Ru3'
_chemical_formula_weight 1329.27
_chemical_melting_point 420
_chemical_name_common GeRu_trimer
_chemical_name_systematic GeRu_trimer
_chemical_properties_physical Air-sensitive,Moisture-sensitive,Oxygen-sensitive
_space_group_crystal_system triclinic
_space_group_IT_number 2
_space_group_name_Hall '-P 1'
_space_group_name_H-M_alt 'P -1'
_symmetry_space_group_name_Hall '-P 1'
_symmetry_space_group_name_H-M 'P -1'
_atom_sites_solution_hydrogens geom
_audit_creation_method SHELXL-2016/6
_audit_update_record
;
2018-03-07 deposited with the CCDC.
2018-05-22 downloaded from the CCDC.
;
_cell_angle_alpha 74.599(2)
_cell_angle_beta 89.9930(10)
_cell_angle_gamma 71.829(2)
_cell_formula_units_Z 2
_cell_length_a 12.3082(2)
_cell_length_b 13.0253(2)
_cell_length_c 19.5207(3)
_cell_measurement_reflns_used 28419
_cell_measurement_temperature 103(2)
_cell_measurement_theta_max 30.7470
_cell_measurement_theta_min 2.0770
_cell_volume 2854.97(9)
_computing_cell_refinement 'CrysAlisPro 1.171.38.46 (Rigaku OD, 2015)'
_computing_data_collection 'CrystalClear (Rigaku, 1999)'
_computing_data_reduction 'CrysAlisPro 1.171.38.46 (Rigaku OD, 2015)'
_computing_molecular_graphics
;
Yadokari-XG (Wakita, 2001; Kabuto et al., 2009)
Mercury (Macrae et al., 2008)
Crystal Maker (Palmer, 2007)
;
_computing_structure_refinement 'SHELXL2016 (Sheldrick, 2015b)'
_computing_structure_solution 'SHELXT (Sheldrick, 2015a)'
_diffrn_ambient_temperature 103(2)
_diffrn_measured_fraction_theta_full 0.973
_diffrn_measured_fraction_theta_max 0.973
_diffrn_measurement_device_type 'Rigaku Saturn'
_diffrn_measurement_method \w
_diffrn_radiation_type MoK\a
_diffrn_radiation_wavelength 0.71073
_diffrn_reflns_av_R_equivalents 0.0168
_diffrn_reflns_av_unetI/netI 0.0153
_diffrn_reflns_Laue_measured_fraction_full 0.973
_diffrn_reflns_Laue_measured_fraction_max 0.973
_diffrn_reflns_limit_h_max 14
_diffrn_reflns_limit_h_min -14
_diffrn_reflns_limit_k_max 15
_diffrn_reflns_limit_k_min -15
_diffrn_reflns_limit_l_max 23
_diffrn_reflns_limit_l_min -23
_diffrn_reflns_number 30484
_diffrn_reflns_point_group_measured_fraction_full 0.973
_diffrn_reflns_point_group_measured_fraction_max 0.973
_diffrn_reflns_theta_full 25.242
_diffrn_reflns_theta_max 25.246
_diffrn_reflns_theta_min 2.271
_diffrn_source 'fine-focus sealed tube'
_exptl_absorpt_coefficient_mu 2.368
_exptl_absorpt_correction_T_max 1.00000
_exptl_absorpt_correction_T_min 0.69079
_exptl_absorpt_correction_type multi-scan
_exptl_absorpt_process_details
;
CrysAlisPro 1.171.38.46 (Rigaku Oxford Diffraction, 2015)
Empirical absorption correction using spherical harmonics,
 implemented in SCALE3 ABSPACK scaling algorithm.
;
_exptl_crystal_colour orange
_exptl_crystal_density_diffrn 1.546
_exptl_crystal_density_method 'not measured'
_exptl_crystal_description prism
_exptl_crystal_F_000 1350
_exptl_crystal_recrystallization_method 'Re-crystallisation from solvent: benzene'
_exptl_crystal_size_max 0.170
_exptl_crystal_size_mid 0.060
_exptl_crystal_size_min 0.030
_refine_diff_density_max 1.888
_refine_diff_density_min -0.803
_refine_diff_density_rms 0.092
_refine_ls_extinction_method none
_refine_ls_goodness_of_fit_ref 1.113
_refine_ls_hydrogen_treatment constr
_refine_ls_matrix_type full
_refine_ls_number_parameters 619
_refine_ls_number_reflns 10073
_refine_ls_number_restraints 0
_refine_ls_restrained_S_all 1.113
_refine_ls_R_factor_all 0.0325
_refine_ls_R_factor_gt 0.0300
_refine_ls_shift/su_max 0.002
_refine_ls_shift/su_mean 0.000
_refine_ls_structure_factor_coef Fsqd
_refine_ls_weighting_details 'w=1/[\s^2^(Fo^2^)+(0.0366P)^2^+7.8791P] where P=(Fo^2^+2Fc^2^)/3'
_refine_ls_weighting_scheme calc
_refine_ls_wR_factor_gt 0.0797
_refine_ls_wR_factor_ref 0.0809
_reflns_Friedel_coverage 0.000
_reflns_number_gt 9402
_reflns_number_total 10073
_reflns_threshold_expression 'I > 2\s(I)'
_cod_data_source_file c8cc02845a2.cif
_cod_data_source_block GeRu_trimer
_cod_depositor_comments 'Adding full bibliography for 7121711--7121712.cif.'
_cod_database_code 7121712
_shelx_space_group_comment
;
The symmetry employed for this shelxl refinement is uniquely defined
by the following loop, which should always be used as a source of
symmetry information in preference to the above space-group names.
They are only intended as comments.
;
_shelx_estimated_absorpt_t_min 0.689
_shelx_estimated_absorpt_t_max 0.932

loop_
_space_group_symop_operation_xyz
'x, y, z'
'-x, -y, -z'

loop_
_atom_site_label
_atom_site_type_symbol
_atom_site_fract_x
_atom_site_fract_y
_atom_site_fract_z
_atom_site_U_iso_or_equiv
_atom_site_adp_type
_atom_site_occupancy
_atom_site_site_symmetry_order
_atom_site_calc_flag
_atom_site_refinement_flags_posn
_atom_site_refinement_flags_adp
Ge1 Ge 0.60914(3) 0.83103(3) 0.76428(2) 0.01478(9) Uani 1 1 d . .
C1 C 0.7250(3) 0.8876(3) 0.78995(17) 0.0173(7) Uani 1 1 d . .
C2 C 0.7011(3) 1.0040(3) 0.77092(19) 0.0207(7) Uani 1 1 d . .
H1 H 0.761720 1.027939 0.783682 0.025 Uiso 1 1 calc R U
C3 C 0.6026(3) 1.0910(3) 0.7362(2) 0.0238(8) Uani 1 1 d . .
H2 H 0.602644 1.166243 0.728068 0.029 Uiso 1 1 calc R U
C4 C 0.5039(3) 1.0742(3) 0.71261(19) 0.0219(7) Uani 1 1 d . .
H3 H 0.440962 1.138740 0.689538 0.026 Uiso 1 1 calc R U
C5 C 0.4921(3) 0.9693(3) 0.72079(18) 0.0196(7) Uani 1 1 d . .
H4 H 0.421167 0.966405 0.703615 0.024 Uiso 1 1 calc R U
C6 C 0.8442(3) 0.8170(3) 0.83010(18) 0.0190(7) Uani 1 1 d . .
C7 C 0.8603(3) 0.6903(3) 0.85350(19) 0.0211(7) Uani 1 1 d . .
H5 H 0.803970 0.676071 0.887073 0.032 Uiso 1 1 calc R U
H6 H 0.938022 0.648549 0.876727 0.032 Uiso 1 1 calc R U
H7 H 0.849246 0.665434 0.811588 0.032 Uiso 1 1 calc R U
C8 C 0.9394(3) 0.8346(3) 0.7817(2) 0.0259(8) Uani 1 1 d . .
H8 H 0.929799 0.812690 0.738349 0.039 Uiso 1 1 calc R U
H9 H 1.014591 0.788263 0.807163 0.039 Uiso 1 1 calc R U
H10 H 0.934401 0.914077 0.768717 0.039 Uiso 1 1 calc R U
C9 C 0.8604(4) 0.8508(3) 0.8983(2) 0.0260(8) Uani 1 1 d . .
H11 H 0.849646 0.931506 0.885841 0.039 Uiso 1 1 calc R U
H12 H 0.937923 0.808255 0.921502 0.039 Uiso 1 1 calc R U
H13 H 0.803755 0.834002 0.930968 0.039 Uiso 1 1 calc R U
Ru1 Ru 0.55523(2) 0.65975(2) 0.79787(2) 0.01211(7) Uani 1 1 d . .
C10 C 0.5398(3) 0.6858(3) 0.90767(17) 0.0172(7) Uani 1 1 d . .
C11 C 0.4291(3) 0.7355(3) 0.86728(18) 0.0187(7) Uani 1 1 d . .
C12 C 0.3958(3) 0.6469(3) 0.85239(18) 0.0186(7) Uani 1 1 d . .
C13 C 0.4865(3) 0.5421(3) 0.88175(17) 0.0157(7) Uani 1 1 d . .
C14 C 0.5760(3) 0.5676(3) 0.91554(17) 0.0161(7) Uani 1 1 d . .
C15 C 0.5929(3) 0.7476(3) 0.94614(19) 0.0218(7) Uani 1 1 d . .
H14 H 0.544865 0.768178 0.983559 0.033 Uiso 1 1 calc R U
H15 H 0.598440 0.815816 0.912097 0.033 Uiso 1 1 calc R U
H16 H 0.669837 0.698731 0.967691 0.033 Uiso 1 1 calc R U
C16 C 0.3508(3) 0.8538(3) 0.8585(2) 0.0266(8) Uani 1 1 d . .
H17 H 0.294111 0.875908 0.817582 0.040 Uiso 1 1 calc R U
H18 H 0.396164 0.905154 0.850384 0.040 Uiso 1 1 calc R U
H19 H 0.311209 0.857368 0.901772 0.040 Uiso 1 1 calc R U
C17 C 0.2764(3) 0.6599(3) 0.8259(2) 0.0250(8) Uani 1 1 d . .
H20 H 0.222718 0.683420 0.860180 0.038 Uiso 1 1 calc R U
H21 H 0.273965 0.587821 0.820722 0.038 Uiso 1 1 calc R U
H22 H 0.254621 0.716891 0.779597 0.038 Uiso 1 1 calc R U
C18 C 0.4774(3) 0.4262(3) 0.89071(19) 0.0205(7) Uani 1 1 d . .
H23 H 0.498915 0.402766 0.847538 0.031 Uiso 1 1 calc R U
H24 H 0.398213 0.428245 0.898654 0.031 Uiso 1 1 calc R U
H25 H 0.529094 0.372633 0.931753 0.031 Uiso 1 1 calc R U
C19 C 0.6785(3) 0.4818(3) 0.96335(18) 0.0207(7) Uani 1 1 d . .
H26 H 0.726341 0.520374 0.979062 0.031 Uiso 1 1 calc R U
H27 H 0.723520 0.431118 0.936957 0.031 Uiso 1 1 calc R U
H28 H 0.652138 0.438113 1.005048 0.031 Uiso 1 1 calc R U
Ge2 Ge 0.70523(3) 0.51336(3) 0.76657(2) 0.01287(8) Uani 1 1 d . .
C20 C 0.8089(3) 0.4695(3) 0.69577(17) 0.0153(7) Uani 1 1 d . .
C21 C 0.8400(3) 0.3595(3) 0.68669(18) 0.0182(7) Uani 1 1 d . .
H29 H 0.882038 0.348505 0.646962 0.022 Uiso 1 1 calc R U
C22 C 0.8157(3) 0.2641(3) 0.72995(19) 0.0190(7) Uani 1 1 d . .
H30 H 0.836702 0.197222 0.715089 0.023 Uiso 1 1 calc R U
C23 C 0.7620(3) 0.2637(3) 0.79388(19) 0.0183(7) Uani 1 1 d . .
H31 H 0.751846 0.195781 0.821348 0.022 Uiso 1 1 calc R U
C24 C 0.7230(3) 0.3599(3) 0.81843(18) 0.0162(7) Uani 1 1 d . .
H32 H 0.702995 0.347915 0.866239 0.019 Uiso 1 1 calc R U
C25 C 0.8480(3) 0.5544(3) 0.63762(18) 0.0181(7) Uani 1 1 d . .
C26 C 0.8354(4) 0.6629(3) 0.6584(2) 0.0269(8) Uani 1 1 d . .
H33 H 0.853096 0.717473 0.618552 0.040 Uiso 1 1 calc R U
H34 H 0.888656 0.645981 0.700284 0.040 Uiso 1 1 calc R U
H35 H 0.756495 0.694566 0.669663 0.040 Uiso 1 1 calc R U
C27 C 0.7693(3) 0.5841(3) 0.56878(19) 0.0262(8) Uani 1 1 d . .
H36 H 0.689063 0.614552 0.578092 0.039 Uiso 1 1 calc R U
H37 H 0.779960 0.516217 0.553323 0.039 Uiso 1 1 calc R U
H38 H 0.789074 0.640486 0.531232 0.039 Uiso 1 1 calc R U
C28 C 0.9736(3) 0.5075(3) 0.6215(2) 0.0277(8) Uani 1 1 d . .
H39 H 0.983469 0.440667 0.604966 0.042 Uiso 1 1 calc R U
H40 H 1.024646 0.487162 0.664914 0.042 Uiso 1 1 calc R U
H41 H 0.992564 0.564926 0.584324 0.042 Uiso 1 1 calc R U
Ru2 Ru 0.91030(2) 0.32191(2) 0.79903(2) 0.01513(7) Uani 1 1 d . .
C29 C 1.0090(3) 0.3222(3) 0.89345(19) 0.0203(7) Uani 1 1 d . .
C30 C 0.9937(3) 0.2139(3) 0.90211(19) 0.0216(7) Uani 1 1 d . .
C31 C 1.0498(3) 0.1685(3) 0.8474(2) 0.0255(8) Uani 1 1 d . .
C32 C 1.0996(3) 0.2469(3) 0.8046(2) 0.0258(8) Uani 1 1 d . .
C33 C 1.0734(3) 0.3428(3) 0.8332(2) 0.0250(8) Uani 1 1 d . .
C34 C 0.9805(3) 0.3919(3) 0.94557(19) 0.0231(8) Uani 1 1 d . .
H42 H 1.051134 0.383084 0.973022 0.035 Uiso 1 1 calc R U
H43 H 0.927522 0.366720 0.978131 0.035 Uiso 1 1 calc R U
H44 H 0.944433 0.471328 0.919409 0.035 Uiso 1 1 calc R U
C35 C 0.9334(4) 0.1570(3) 0.9598(2) 0.0272(8) Uani 1 1 d . .
H45 H 0.898141 0.110777 0.941260 0.041 Uiso 1 1 calc R U
H46 H 0.873812 0.214108 0.975168 0.041 Uiso 1 1 calc R U
H47 H 0.989126 0.109036 1.000469 0.041 Uiso 1 1 calc R U
C36 C 1.0598(4) 0.0543(3) 0.8391(2) 0.0336(9) Uani 1 1 d . .
H48 H 1.076678 0.052658 0.790221 0.050 Uiso 1 1 calc R U
H49 H 0.987366 0.039101 0.848809 0.050 Uiso 1 1 calc R U
H50 H 1.121980 -0.003304 0.872757 0.050 Uiso 1 1 calc R U
C37 C 1.1747(4) 0.2281(4) 0.7454(3) 0.0401(10) Uani 1 1 d . .
H51 H 1.252485 0.180075 0.765704 0.060 Uiso 1 1 calc R U
H52 H 1.177307 0.300681 0.715466 0.060 Uiso 1 1 calc R U
H53 H 1.143244 0.191432 0.716278 0.060 Uiso 1 1 calc R U
C38 C 1.1192(4) 0.4395(4) 0.8123(2) 0.0313(9) Uani 1 1 d . .
H54 H 1.059236 0.508800 0.813954 0.047 Uiso 1 1 calc R U
H55 H 1.143079 0.447531 0.763808 0.047 Uiso 1 1 calc R U
H56 H 1.185356 0.425511 0.845514 0.047 Uiso 1 1 calc R U
Ge3 Ge 0.49046(3) 0.70425(3) 0.67227(2) 0.01299(8) Uani 1 1 d . .
C39 C 0.4404(3) 0.6322(3) 0.60712(18) 0.0156(7) Uani 1 1 d . .
C40 C 0.4423(3) 0.6703(3) 0.53215(18) 0.0194(7) Uani 1 1 d . .
H57 H 0.424870 0.625229 0.505490 0.023 Uiso 1 1 calc R U
C41 C 0.4671(3) 0.7673(3) 0.49175(18) 0.0196(7) Uani 1 1 d . .
H58 H 0.466886 0.780858 0.441464 0.024 Uiso 1 1 calc R U
C42 C 0.4921(3) 0.8445(3) 0.52305(18) 0.0196(7) Uani 1 1 d . .
H59 H 0.505108 0.908993 0.492592 0.024 Uiso 1 1 calc R U
C43 C 0.4986(3) 0.8307(3) 0.59681(18) 0.0184(7) Uani 1 1 d . .
H60 H 0.508349 0.891509 0.611439 0.022 Uiso 1 1 calc R U
C44 C 0.4118(3) 0.5211(3) 0.63416(18) 0.0197(7) Uani 1 1 d . .
C45 C 0.3588(4) 0.5145(3) 0.7055(2) 0.0291(9) Uani 1 1 d . .
H61 H 0.349186 0.440527 0.724150 0.044 Uiso 1 1 calc R U
H62 H 0.283749 0.573282 0.698487 0.044 Uiso 1 1 calc R U
H63 H 0.409454 0.525617 0.739647 0.044 Uiso 1 1 calc R U
C46 C 0.5252(3) 0.4239(3) 0.6453(2) 0.0266(8) Uani 1 1 d . .
H64 H 0.575806 0.427456 0.682806 0.040 Uiso 1 1 calc R U
H65 H 0.562559 0.430015 0.600761 0.040 Uiso 1 1 calc R U
H66 H 0.509872 0.352083 0.659594 0.040 Uiso 1 1 calc R U
C47 C 0.3289(3) 0.5042(3) 0.5818(2) 0.0264(8) Uani 1 1 d . .
H67 H 0.300469 0.442959 0.606556 0.040 Uiso 1 1 calc R U
H68 H 0.369714 0.485005 0.541488 0.040 Uiso 1 1 calc R U
H69 H 0.264007 0.573738 0.564261 0.040 Uiso 1 1 calc R U
Ru3 Ru 0.32739(2) 0.82371(2) 0.55669(2) 0.01641(8) Uani 1 1 d . .
C48 C 0.1446(3) 0.8444(3) 0.5737(2) 0.0267(8) Uani 1 1 d . .
C49 C 0.1768(3) 0.9267(3) 0.59733(19) 0.0192(7) Uani 1 1 d . .
C50 C 0.2135(3) 0.9957(3) 0.5376(2) 0.0256(8) Uani 1 1 d . .
C51 C 0.2013(4) 0.9568(4) 0.4766(2) 0.0407(12) Uani 1 1 d . .
C52 C 0.1599(4) 0.8633(4) 0.4990(2) 0.0385(11) Uani 1 1 d . .
C53 C 0.0896(4) 0.7632(4) 0.6175(3) 0.0457(12) Uani 1 1 d . .
H70 H 0.005965 0.798136 0.611353 0.069 Uiso 1 1 calc R U
H71 H 0.116615 0.743910 0.667975 0.069 Uiso 1 1 calc R U
H72 H 0.110564 0.694716 0.601681 0.069 Uiso 1 1 calc R U
C54 C 0.1611(3) 0.9479(3) 0.66918(19) 0.0247(8) Uani 1 1 d . .
H73 H 0.087577 1.006830 0.667157 0.037 Uiso 1 1 calc R U
H74 H 0.223788 0.972145 0.682600 0.037 Uiso 1 1 calc R U
H75 H 0.161647 0.878502 0.704682 0.037 Uiso 1 1 calc R U
C55 C 0.2460(4) 1.0971(3) 0.5393(3) 0.0415(11) Uani 1 1 d . .
H76 H 0.176401 1.160442 0.537649 0.062 Uiso 1 1 calc R U
H77 H 0.288354 1.117051 0.498068 0.062 Uiso 1 1 calc R U
H78 H 0.294515 1.080007 0.583358 0.062 Uiso 1 1 calc R U
C56 C 0.2267(5) 1.0077(5) 0.4018(2) 0.077(2) Uani 1 1 d . .
H79 H 0.256153 0.948299 0.378112 0.115 Uiso 1 1 calc R U
H80 H 0.284292 1.044705 0.404017 0.115 Uiso 1 1 calc R U
H81 H 0.156097 1.063201 0.374901 0.115 Uiso 1 1 calc R U
C57 C 0.1274(5) 0.7995(5) 0.4519(3) 0.068(2) Uani 1 1 d . .
H82 H 0.138032 0.722092 0.480060 0.101 Uiso 1 1 calc R U
H83 H 0.176429 0.798716 0.412320 0.101 Uiso 1 1 calc R U
H84 H 0.046875 0.836679 0.432846 0.101 Uiso 1 1 calc R U
C58 C 0.6128(7) 0.9665(7) 1.0253(5) 0.084(2) Uani 1 1 d . .
H85 H 0.691143 0.942356 1.043169 0.101 Uiso 1 1 calc R U
C59 C 0.5801(8) 1.0270(6) 0.9556(5) 0.081(2) Uani 1 1 d . .
H86 H 0.635397 1.046054 0.925249 0.097 Uiso 1 1 calc R U
C60 C 0.4688(8) 1.0599(6) 0.9297(4) 0.078(2) Uani 1 1 d . .
H87 H 0.446245 1.100891 0.881022 0.093 Uiso 1 1 calc R U

loop_
_atom_site_aniso_label
_atom_site_aniso_U_11
_atom_site_aniso_U_22
_atom_site_aniso_U_33
_atom_site_aniso_U_23
_atom_site_aniso_U_13
_atom_site_aniso_U_12
Ge1 0.01749(18) 0.00916(16) 0.01655(18) -0.00337(13) -0.00090(13) -0.00292(13)
C1 0.0241(18) 0.0123(16) 0.0159(16) -0.0048(13) 0.0009(13) -0.0060(14)
C2 0.0255(19) 0.0165(17) 0.0228(18) -0.0062(14) -0.0002(14) -0.0099(15)
C3 0.032(2) 0.0078(15) 0.0290(19) -0.0029(14) 0.0004(16) -0.0051(14)
C4 0.0226(18) 0.0112(16) 0.0251(18) -0.0032(14) -0.0012(14) 0.0022(14)
C5 0.0172(17) 0.0153(16) 0.0220(17) -0.0038(14) -0.0027(13) -0.0002(14)
C6 0.0231(18) 0.0135(16) 0.0190(17) -0.0038(13) -0.0031(14) -0.0048(14)
C7 0.0248(19) 0.0128(16) 0.0232(18) -0.0059(14) -0.0023(14) -0.0018(14)
C8 0.0226(19) 0.0221(18) 0.028(2) -0.0020(15) -0.0026(15) -0.0051(15)
C9 0.036(2) 0.0179(18) 0.0231(19) -0.0060(15) -0.0071(16) -0.0069(16)
Ru1 0.01409(14) 0.00849(13) 0.01249(13) -0.00292(9) 0.00016(9) -0.00191(10)
C10 0.0207(17) 0.0174(17) 0.0140(16) -0.0050(13) 0.0047(13) -0.0063(14)
C11 0.0204(18) 0.0164(17) 0.0173(16) -0.0051(13) 0.0053(13) -0.0030(14)
C12 0.0196(18) 0.0202(17) 0.0151(16) -0.0043(13) 0.0040(13) -0.0057(14)
C13 0.0155(16) 0.0163(16) 0.0145(16) -0.0040(13) 0.0042(12) -0.0043(13)
C14 0.0177(17) 0.0174(16) 0.0122(15) -0.0039(13) 0.0040(13) -0.0043(14)
C15 0.031(2) 0.0193(17) 0.0176(17) -0.0079(14) 0.0041(14) -0.0086(15)
C16 0.029(2) 0.0197(18) 0.0251(19) -0.0090(15) 0.0042(15) 0.0032(16)
C17 0.0189(18) 0.028(2) 0.0256(19) -0.0069(16) 0.0019(15) -0.0046(15)
C18 0.0203(18) 0.0183(17) 0.0221(18) -0.0037(14) 0.0042(14) -0.0068(14)
C19 0.0244(19) 0.0183(17) 0.0154(16) -0.0028(13) -0.0001(14) -0.0027(14)
Ge2 0.01465(17) 0.00910(16) 0.01378(17) -0.00354(13) 0.00011(13) -0.00206(13)
C20 0.0147(16) 0.0162(16) 0.0166(16) -0.0062(13) 0.0008(12) -0.0057(13)
C21 0.0183(17) 0.0183(17) 0.0184(17) -0.0086(14) 0.0008(13) -0.0036(14)
C22 0.0185(17) 0.0140(16) 0.0256(18) -0.0103(14) -0.0028(14) -0.0029(13)
C23 0.0192(17) 0.0118(16) 0.0233(17) -0.0029(13) -0.0033(14) -0.0058(13)
C24 0.0139(16) 0.0148(16) 0.0184(16) -0.0044(13) 0.0004(13) -0.0028(13)
C25 0.0206(18) 0.0162(16) 0.0201(17) -0.0064(14) 0.0047(14) -0.0087(14)
C26 0.038(2) 0.0214(19) 0.028(2) -0.0100(16) 0.0116(17) -0.0166(17)
C27 0.032(2) 0.0257(19) 0.0196(18) -0.0022(15) 0.0005(15) -0.0114(17)
C28 0.023(2) 0.029(2) 0.032(2) -0.0081(16) 0.0096(16) -0.0088(16)
Ru2 0.01475(14) 0.00993(13) 0.02015(14) -0.00645(10) -0.00054(10) -0.00132(10)
C29 0.0171(17) 0.0149(16) 0.0254(18) -0.0049(14) -0.0090(14) -0.0009(14)
C30 0.0229(18) 0.0109(16) 0.0241(18) -0.0027(14) -0.0102(14) 0.0023(14)
C31 0.0172(18) 0.0161(18) 0.038(2) -0.0101(16) -0.0073(15) 0.0044(14)
C32 0.0129(17) 0.027(2) 0.037(2) -0.0160(17) -0.0014(15) 0.0001(15)
C33 0.0190(18) 0.0222(18) 0.032(2) -0.0090(16) -0.0054(15) -0.0024(15)
C34 0.028(2) 0.0155(17) 0.0236(18) -0.0041(14) -0.0063(15) -0.0051(15)
C35 0.037(2) 0.0127(16) 0.0266(19) -0.0002(14) -0.0101(16) -0.0051(16)
C36 0.030(2) 0.0154(18) 0.051(3) -0.0151(18) -0.0041(18) 0.0035(16)
C37 0.024(2) 0.044(3) 0.050(3) -0.021(2) 0.0068(19) -0.0019(19)
C38 0.029(2) 0.032(2) 0.038(2) -0.0091(18) -0.0006(17) -0.0169(18)
Ge3 0.01463(17) 0.00963(16) 0.01339(17) -0.00273(13) -0.00088(13) -0.00250(13)
C39 0.0131(16) 0.0110(15) 0.0195(17) -0.0054(13) -0.0006(13) 0.0016(13)
C40 0.0215(18) 0.0145(16) 0.0193(17) -0.0074(13) -0.0027(13) 0.0004(14)
C41 0.0185(17) 0.0217(18) 0.0153(16) -0.0049(14) 0.0014(13) -0.0019(14)
C42 0.0193(17) 0.0154(16) 0.0202(17) -0.0007(13) 0.0024(13) -0.0039(14)
C43 0.0204(17) 0.0142(16) 0.0193(17) -0.0028(13) -0.0001(13) -0.0054(14)
C44 0.0227(18) 0.0176(17) 0.0206(17) -0.0055(14) -0.0028(14) -0.0089(14)
C45 0.040(2) 0.030(2) 0.0244(19) -0.0070(16) 0.0039(17) -0.0227(19)
C46 0.033(2) 0.0123(17) 0.032(2) -0.0046(15) -0.0098(16) -0.0047(15)
C47 0.030(2) 0.0223(19) 0.030(2) -0.0087(16) -0.0051(16) -0.0107(16)
Ru3 0.01674(14) 0.01449(14) 0.01372(14) -0.00293(10) -0.00201(10) 0.00003(11)
C48 0.0121(17) 0.0240(19) 0.042(2) -0.0162(17) -0.0053(15) 0.0020(14)
C49 0.0124(16) 0.0170(17) 0.0226(18) -0.0033(14) -0.0017(13) 0.0011(13)
C50 0.0197(18) 0.0191(18) 0.0244(19) 0.0007(15) 0.0027(14) 0.0068(15)
C51 0.034(2) 0.042(3) 0.0170(19) -0.0008(17) -0.0058(17) 0.022(2)
C52 0.024(2) 0.043(3) 0.038(2) -0.024(2) -0.0173(18) 0.0136(18)
C53 0.022(2) 0.035(2) 0.091(4) -0.032(3) 0.015(2) -0.0129(19)
C54 0.0228(19) 0.0220(18) 0.0229(18) -0.0059(15) 0.0021(15) 0.0014(15)
C55 0.036(2) 0.0128(19) 0.061(3) 0.0046(18) 0.014(2) 0.0000(17)
C56 0.073(4) 0.073(4) 0.020(2) 0.011(2) 0.006(2) 0.047(3)
C57 0.046(3) 0.077(4) 0.069(4) -0.054(3) -0.036(3) 0.023(3)
C58 0.085(5) 0.072(5) 0.126(7) -0.076(5) 0.018(5) -0.028(4)
C59 0.102(6) 0.065(4) 0.110(6) -0.066(5) 0.050(5) -0.039(4)
C60 0.118(7) 0.051(4) 0.077(5) -0.044(3) 0.015(5) -0.023(4)

loop_
_atom_type_symbol
_atom_type_description
_atom_type_scat_dispersion_real
_atom_type_scat_dispersion_imag
_atom_type_scat_source
C C 0.0033 0.0016 'International Tables Vol C Tables 4.2.6.8 and 6.1.1.4'
H H 0.0000 0.0000 'International Tables Vol C Tables 4.2.6.8 and 6.1.1.4'
Ru Ru -1.2594 0.8363 'International Tables Vol C Tables 4.2.6.8 and 6.1.1.4'
Ge Ge 0.1547 1.8001 'International Tables Vol C Tables 4.2.6.8 and 6.1.1.4'

loop_
_geom_angle_atom_site_label_1
_geom_angle_atom_site_label_2
_geom_angle_atom_site_label_3
_geom_angle
_geom_angle_site_symmetry_1
_geom_angle_site_symmetry_3
C5 Ge1 C1 99.64(15) . .
C5 Ge1 Ru1 117.84(11) . .
C1 Ge1 Ru1 139.57(10) . .
C2 C1 C6 115.6(3) . .
C2 C1 Ge1 117.8(3) . .
C6 C1 Ge1 126.6(2) . .
C1 C2 C3 130.5(3) . .
C1 C2 H1 114.7 . .
C3 C2 H1 114.7 . .
C2 C3 C4 124.0(3) . .
C2 C3 H2 118.0 . .
C4 C3 H2 118.0 . .
C5 C4 C3 124.2(3) . .
C5 C4 H3 117.9 . .
C3 C4 H3 117.9 . .
C4 C5 Ge1 123.9(3) . .
C4 C5 H4 118.0 . .
Ge1 C5 H4 118.0 . .
C7 C6 C8 107.8(3) . .
C7 C6 C9 106.8(3) . .
C8 C6 C9 109.2(3) . .
C7 C6 C1 112.2(3) . .
C8 C6 C1 110.0(3) . .
C9 C6 C1 110.7(3) . .
C6 C7 H5 109.5 . .
C6 C7 H6 109.5 . .
H5 C7 H6 109.5 . .
C6 C7 H7 109.5 . .
H5 C7 H7 109.5 . .
H6 C7 H7 109.5 . .
C6 C8 H8 109.5 . .
C6 C8 H9 109.5 . .
H8 C8 H9 109.5 . .
C6 C8 H10 109.5 . .
H8 C8 H10 109.5 . .
H9 C8 H10 109.5 . .
C6 C9 H11 109.5 . .
C6 C9 H12 109.5 . .
H11 C9 H12 109.5 . .
C6 C9 H13 109.5 . .
H11 C9 H13 109.5 . .
H12 C9 H13 109.5 . .
C11 Ru1 C10 37.46(13) . .
C11 Ru1 C12 37.25(13) . .
C10 Ru1 C12 61.99(12) . .
C11 Ru1 C14 62.12(12) . .
C10 Ru1 C14 36.82(12) . .
C12 Ru1 C14 61.77(12) . .
C11 Ru1 C13 62.18(12) . .
C10 Ru1 C13 61.93(12) . .
C12 Ru1 C13 36.89(12) . .
C14 Ru1 C13 37.18(12) . .
C11 Ru1 Ge2 156.18(9) . .
C10 Ru1 Ge2 125.15(9) . .
C12 Ru1 Ge2 128.36(9) . .
C14 Ru1 Ge2 94.77(8) . .
C13 Ru1 Ge2 96.24(8) . .
C11 Ru1 Ge3 117.05(9) . .
C10 Ru1 Ge3 153.39(9) . .
C12 Ru1 Ge3 102.37(9) . .
C14 Ru1 Ge3 156.27(9) . .
C13 Ru1 Ge3 119.60(8) . .
Ge2 Ru1 Ge3 81.447(13) . .
C11 Ru1 Ge1 89.59(9) . .
C10 Ru1 Ge1 86.10(9) . .
C12 Ru1 Ge1 124.20(9) . .
C14 Ru1 Ge1 116.97(9) . .
C13 Ru1 Ge1 147.58(8) . .
Ge2 Ru1 Ge1 107.393(15) . .
Ge3 Ru1 Ge1 86.317(14) . .
C14 C10 C11 107.9(3) . .
C14 C10 C15 127.3(3) . .
C11 C10 C15 123.8(3) . .
C14 C10 Ru1 71.89(18) . .
C11 C10 Ru1 70.28(19) . .
C15 C10 Ru1 132.5(2) . .
C12 C11 C10 108.0(3) . .
C12 C11 C16 125.4(3) . .
C10 C11 C16 125.0(3) . .
C12 C11 Ru1 72.61(19) . .
C10 C11 Ru1 72.25(19) . .
C16 C11 Ru1 132.1(2) . .
C11 C12 C13 108.4(3) . .
C11 C12 C17 124.2(3) . .
C13 C12 C17 126.0(3) . .
C11 C12 Ru1 70.14(19) . .
C13 C12 Ru1 72.38(19) . .
C17 C12 Ru1 133.8(2) . .
C12 C13 C14 107.1(3) . .
C12 C13 C18 125.5(3) . .
C14 C13 C18 126.0(3) . .
C12 C13 Ru1 70.73(18) . .
C14 C13 Ru1 70.64(18) . .
C18 C13 Ru1 134.4(2) . .
C10 C14 C13 108.6(3) . .
C10 C14 C19 125.1(3) . .
C13 C14 C19 125.3(3) . .
C10 C14 Ru1 71.30(18) . .
C13 C14 Ru1 72.18(18) . .
C19 C14 Ru1 131.5(2) . .
C10 C15 H14 109.5 . .
C10 C15 H15 109.5 . .
H14 C15 H15 109.5 . .
C10 C15 H16 109.5 . .
H14 C15 H16 109.5 . .
H15 C15 H16 109.5 . .
C11 C16 H17 109.5 . .
C11 C16 H18 109.5 . .
H17 C16 H18 109.5 . .
C11 C16 H19 109.5 . .
H17 C16 H19 109.5 . .
H18 C16 H19 109.5 . .
C12 C17 H20 109.5 . .
C12 C17 H21 109.5 . .
H20 C17 H21 109.5 . .
C12 C17 H22 109.5 . .
H20 C17 H22 109.5 . .
H21 C17 H22 109.5 . .
C13 C18 H23 109.5 . .
C13 C18 H24 109.5 . .
H23 C18 H24 109.5 . .
C13 C18 H25 109.5 . .
H23 C18 H25 109.5 . .
H24 C18 H25 109.5 . .
C14 C19 H26 109.5 . .
C14 C19 H27 109.5 . .
H26 C19 H27 109.5 . .
C14 C19 H28 109.5 . .
H26 C19 H28 109.5 . .
H27 C19 H28 109.5 . .
C24 Ge2 C20 93.53(14) . .
C24 Ge2 Ru1 117.16(10) . .
C20 Ge2 Ru1 147.63(10) . .
C24 Ge2 Ru2 51.71(10) . .
C20 Ge2 Ru2 55.90(10) . .
Ru1 Ge2 Ru2 152.974(16) . .
C21 C20 C25 114.1(3) . .
C21 C20 Ge2 121.8(2) . .
C25 C20 Ge2 123.4(2) . .
C21 C20 Ru2 65.58(18) . .
C25 C20 Ru2 132.2(2) . .
Ge2 C20 Ru2 81.64(11) . .
C22 C21 C20 127.8(3) . .
C22 C21 Ru2 70.10(19) . .
C20 C21 Ru2 78.9(2) . .
C22 C21 H29 116.1 . .
C20 C21 H29 116.1 . .
Ru2 C21 H29 127.3 . .
C23 C22 C21 123.2(3) . .
C23 C22 Ru2 71.18(19) . .
C21 C22 Ru2 72.42(19) . .
C23 C22 H30 118.4 . .
C21 C22 H30 118.4 . .
Ru2 C22 H30 131.1 . .
C24 C23 C22 122.5(3) . .
C24 C23 Ru2 73.97(19) . .
C22 C23 Ru2 71.32(19) . .
C24 C23 H31 118.7 . .
C22 C23 H31 118.7 . .
Ru2 C23 H31 128.3 . .
C23 C24 Ge2 127.7(3) . .
C23 C24 Ru2 69.27(19) . .
Ge2 C24 Ru2 86.14(13) . .
C23 C24 H32 116.1 . .
Ge2 C24 H32 116.1 . .
Ru2 C24 H32 118.6 . .
C26 C25 C28 107.3(3) . .
C26 C25 C27 108.6(3) . .
C28 C25 C27 108.5(3) . .
C26 C25 C20 111.7(3) . .
C28 C25 C20 113.6(3) . .
C27 C25 C20 107.0(3) . .
C25 C26 H33 109.5 . .
C25 C26 H34 109.5 . .
H33 C26 H34 109.5 . .
C25 C26 H35 109.5 . .
H33 C26 H35 109.5 . .
H34 C26 H35 109.5 . .
C25 C27 H36 109.5 . .
C25 C27 H37 109.5 . .
H36 C27 H37 109.5 . .
C25 C27 H38 109.5 . .
H36 C27 H38 109.5 . .
H37 C27 H38 109.5 . .
C25 C28 H39 109.5 . .
C25 C28 H40 109.5 . .
H39 C28 H40 109.5 . .
C25 C28 H41 109.5 . .
H39 C28 H41 109.5 . .
H40 C28 H41 109.5 . .
C30 Ru2 C31 38.62(14) . .
C30 Ru2 C23 99.92(13) . .
C31 Ru2 C23 103.59(13) . .
C30 Ru2 C22 121.41(13) . .
C31 Ru2 C22 101.10(13) . .
C23 Ru2 C22 37.49(13) . .
C30 Ru2 C29 38.65(13) . .
C31 Ru2 C29 64.17(13) . .
C23 Ru2 C29 129.23(13) . .
C22 Ru2 C29 159.96(13) . .
C30 Ru2 C32 64.20(15) . .
C31 Ru2 C32 38.15(15) . .
C23 Ru2 C32 136.18(13) . .
C22 Ru2 C32 114.08(13) . .
C29 Ru2 C32 63.53(14) . .
C30 Ru2 C21 155.16(13) . .
C31 Ru2 C21 120.46(14) . .
C23 Ru2 C21 68.62(13) . .
C22 Ru2 C21 37.48(13) . .
C29 Ru2 C21 161.58(13) . .
C32 Ru2 C21 108.06(14) . .
C30 Ru2 C33 63.92(14) . .
C31 Ru2 C33 63.72(14) . .
C23 Ru2 C33 163.82(13) . .
C22 Ru2 C33 149.86(14) . .
C29 Ru2 C33 37.56(14) . .
C32 Ru2 C33 37.94(14) . .
C21 Ru2 C33 125.75(14) . .
C30 Ru2 C24 101.91(13) . .
C31 Ru2 C24 127.34(14) . .
C23 Ru2 C24 36.76(12) . .
C22 Ru2 C24 67.34(13) . .
C29 Ru2 C24 109.63(13) . .
C32 Ru2 C24 165.08(14) . .
C21 Ru2 C24 82.19(12) . .
C33 Ru2 C24 142.77(13) . .
C30 Ru2 C20 169.14(12) . .
C31 Ru2 C20 150.58(13) . .
C23 Ru2 C20 83.70(12) . .
C22 Ru2 C20 67.33(12) . .
C29 Ru2 C20 132.14(12) . .
C32 Ru2 C20 119.86(13) . .
C21 Ru2 C20 35.55(12) . .
C33 Ru2 C20 112.32(13) . .
C24 Ru2 C20 74.82(12) . .
C30 Ru2 Ge2 128.95(10) . .
C31 Ru2 Ge2 166.73(11) . .
C23 Ru2 Ge2 71.31(9) . .
C22 Ru2 Ge2 82.38(9) . .
C29 Ru2 Ge2 109.01(9) . .
C32 Ru2 Ge2 151.10(10) . .
C21 Ru2 Ge2 69.83(9) . .
C33 Ru2 Ge2 118.64(10) . .
C24 Ru2 Ge2 42.15(8) . .
C20 Ru2 Ge2 42.45(8) . .
C33 C29 C30 107.9(3) . .
C33 C29 C34 125.3(3) . .
C30 C29 C34 126.0(3) . .
C33 C29 Ru2 72.1(2) . .
C30 C29 Ru2 68.94(19) . .
C34 C29 Ru2 132.3(2) . .
C31 C30 C29 107.7(3) . .
C31 C30 C35 126.0(3) . .
C29 C30 C35 126.3(3) . .
C31 C30 Ru2 70.8(2) . .
C29 C30 Ru2 72.41(19) . .
C35 C30 Ru2 124.0(3) . .
C30 C31 C32 108.7(3) . .
C30 C31 C36 125.2(4) . .
C32 C31 C36 126.0(4) . .
C30 C31 Ru2 70.58(19) . .
C32 C31 Ru2 72.9(2) . .
C36 C31 Ru2 125.0(3) . .
C31 C32 C33 107.5(3) . .
C31 C32 C37 126.1(4) . .
C33 C32 C37 126.2(4) . .
C31 C32 Ru2 69.0(2) . .
C33 C32 Ru2 71.6(2) . .
C37 C32 Ru2 129.0(3) . .
C29 C33 C32 108.2(3) . .
C29 C33 C38 124.1(3) . .
C32 C33 C38 127.1(4) . .
C29 C33 Ru2 70.3(2) . .
C32 C33 Ru2 70.5(2) . .
C38 C33 Ru2 131.9(3) . .
C29 C34 H42 109.5 . .
C29 C34 H43 109.5 . .
H42 C34 H43 109.5 . .
C29 C34 H44 109.5 . .
H42 C34 H44 109.5 . .
H43 C34 H44 109.5 . .
C30 C35 H45 109.5 . .
C30 C35 H46 109.5 . .
H45 C35 H46 109.5 . .
C30 C35 H47 109.5 . .
H45 C35 H47 109.5 . .
H46 C35 H47 109.5 . .
C31 C36 H48 109.5 . .
C31 C36 H49 109.5 . .
H48 C36 H49 109.5 . .
C31 C36 H50 109.5 . .
H48 C36 H50 109.5 . .
H49 C36 H50 109.5 . .
C32 C37 H51 109.5 . .
C32 C37 H52 109.5 . .
H51 C37 H52 109.5 . .
C32 C37 H53 109.5 . .
H51 C37 H53 109.5 . .
H52 C37 H53 109.5 . .
C33 C38 H54 109.5 . .
C33 C38 H55 109.5 . .
H54 C38 H55 109.5 . .
C33 C38 H56 109.5 . .
H54 C38 H56 109.5 . .
H55 C38 H56 109.5 . .
C43 Ge3 C39 94.07(14) . .
C43 Ge3 Ru1 126.56(10) . .
C39 Ge3 Ru1 138.70(10) . .
C43 Ge3 Ru3 54.52(10) . .
C39 Ge3 Ru3 57.09(9) . .
Ru1 Ge3 Ru3 150.969(17) . .
C40 C39 C44 115.1(3) . .
C40 C39 Ge3 121.9(2) . .
C44 C39 Ge3 122.5(2) . .
C40 C39 Ru3 66.43(18) . .
C44 C39 Ru3 133.9(2) . .
Ge3 C39 Ru3 78.91(11) . .
C39 C40 C41 128.3(3) . .
C39 C40 Ru3 77.92(19) . .
C41 C40 Ru3 69.87(19) . .
C39 C40 H57 115.9 . .
C41 C40 H57 115.9 . .
Ru3 C40 H57 129.4 . .
C42 C41 C40 123.0(3) . .
C42 C41 Ru3 71.7(2) . .
C40 C41 Ru3 72.6(2) . .
C42 C41 H58 118.5 . .
C40 C41 H58 118.5 . .
Ru3 C41 H58 129.9 . .
C43 C42 C41 123.2(3) . .
C43 C42 Ru3 74.9(2) . .
C41 C42 Ru3 70.8(2) . .
C43 C42 H59 118.4 . .
C41 C42 H59 118.4 . .
Ru3 C42 H59 128.3 . .
C42 C43 Ge3 128.3(3) . .
C42 C43 Ru3 68.7(2) . .
Ge3 C43 Ru3 82.15(12) . .
C42 C43 H60 115.8 . .
Ge3 C43 H60 115.8 . .
Ru3 C43 H60 124.9 . .
C45 C44 C46 108.7(3) . .
C45 C44 C47 107.8(3) . .
C46 C44 C47 107.9(3) . .
C45 C44 C39 110.8(3) . .
C46 C44 C39 107.2(3) . .
C47 C44 C39 114.2(3) . .
C44 C45 H61 109.5 . .
C44 C45 H62 109.5 . .
H61 C45 H62 109.5 . .
C44 C45 H63 109.5 . .
H61 C45 H63 109.5 . .
H62 C45 H63 109.5 . .
C44 C46 H64 109.5 . .
C44 C46 H65 109.5 . .
H64 C46 H65 109.5 . .
C44 C46 H66 109.5 . .
H64 C46 H66 109.5 . .
H65 C46 H66 109.5 . .
C44 C47 H67 109.5 . .
C44 C47 H68 109.5 . .
H67 C47 H68 109.5 . .
C44 C47 H69 109.5 . .
H67 C47 H69 109.5 . .
H68 C47 H69 109.5 . .
C50 Ru3 C51 38.59(16) . .
C50 Ru3 C41 125.13(14) . .
C51 Ru3 C41 101.51(14) . .
C50 Ru3 C52 64.14(16) . .
C51 Ru3 C52 38.13(19) . .
C41 Ru3 C52 110.73(15) . .
C50 Ru3 C42 103.38(14) . .
C51 Ru3 C42 103.23(16) . .
C41 Ru3 C42 37.49(13) . .
C52 Ru3 C42 133.34(16) . .
C50 Ru3 C49 38.32(13) . .
C51 Ru3 C49 63.88(14) . .
C41 Ru3 C49 163.33(13) . .
C52 Ru3 C49 63.42(14) . .
C42 Ru3 C49 134.28(13) . .
C50 Ru3 C48 63.95(14) . .
C51 Ru3 C48 63.78(17) . .
C41 Ru3 C48 145.03(14) . .
C52 Ru3 C48 37.98(16) . .
C42 Ru3 C48 166.28(14) . .
C49 Ru3 C48 37.70(13) . .
C50 Ru3 C40 158.51(13) . .
C51 Ru3 C40 121.95(15) . .
C41 Ru3 C40 37.52(13) . .
C52 Ru3 C40 106.20(14) . .
C42 Ru3 C40 68.39(13) . .
C49 Ru3 C40 156.84(13) . .
C48 Ru3 C40 121.35(14) . .
C50 Ru3 C43 103.43(14) . .
C51 Ru3 C43 125.93(17) . .
C41 Ru3 C43 67.13(13) . .
C52 Ru3 C43 164.04(16) . .
C42 Ru3 C43 36.33(13) . .
C49 Ru3 C43 113.80(13) . .
C48 Ru3 C43 147.66(13) . .
C40 Ru3 C43 81.82(13) . .
C50 Ru3 C39 165.80(13) . .
C51 Ru3 C39 152.02(16) . .
C41 Ru3 C39 67.85(12) . .
C52 Ru3 C39 119.31(15) . .
C42 Ru3 C39 84.06(12) . .
C49 Ru3 C39 128.82(12) . .
C48 Ru3 C39 109.47(13) . .
C40 Ru3 C39 35.65(12) . .
C43 Ru3 C39 75.29(12) . .
C50 Ru3 Ge3 126.14(11) . .
C51 Ru3 Ge3 163.97(14) . .
C41 Ru3 Ge3 85.06(9) . .
C52 Ru3 Ge3 151.98(14) . .
C42 Ru3 Ge3 73.07(9) . .
C49 Ru3 Ge3 107.08(9) . .
C48 Ru3 Ge3 118.08(11) . .
C40 Ru3 Ge3 71.84(9) . .
C43 Ru3 Ge3 43.32(8) . .
C39 Ru3 Ge3 44.00(8) . .
C49 C48 C52 107.7(4) . .
C49 C48 C53 125.5(4) . .
C52 C48 C53 126.4(4) . .
C49 C48 Ru3 70.8(2) . .
C52 C48 Ru3 70.1(2) . .
C53 C48 Ru3 130.6(3) . .
C48 C49 C50 108.3(3) . .
C48 C49 C54 126.2(3) . .
C50 C49 C54 125.0(3) . .
C48 C49 Ru3 71.5(2) . .
C50 C49 Ru3 69.5(2) . .
C54 C49 Ru3 130.6(2) . .
C51 C50 C49 107.6(4) . .
C51 C50 C55 127.6(4) . .
C49 C50 C55 124.6(4) . .
C51 C50 Ru3 70.9(2) . .
C49 C50 Ru3 72.2(2) . .
C55 C50 Ru3 127.2(3) . .
C52 C51 C50 108.0(4) . .
C52 C51 C56 126.5(5) . .
C50 C51 C56 125.5(5) . .
C52 C51 Ru3 71.6(2) . .
C50 C51 Ru3 70.5(2) . .
C56 C51 Ru3 124.2(3) . .
C51 C52 C48 108.4(4) . .
C51 C52 C57 126.7(5) . .
C48 C52 C57 124.8(5) . .
C51 C52 Ru3 70.3(2) . .
C48 C52 Ru3 71.9(2) . .
C57 C52 Ru3 127.4(3) . .
C48 C53 H70 109.5 . .
C48 C53 H71 109.5 . .
H70 C53 H71 109.5 . .
C48 C53 H72 109.5 . .
H70 C53 H72 109.5 . .
H71 C53 H72 109.5 . .
C49 C54 H73 109.5 . .
C49 C54 H74 109.5 . .
H73 C54 H74 109.5 . .
C49 C54 H75 109.5 . .
H73 C54 H75 109.5 . .
H74 C54 H75 109.5 . .
C50 C55 H76 109.5 . .
C50 C55 H77 109.5 . .
H76 C55 H77 109.5 . .
C50 C55 H78 109.5 . .
H76 C55 H78 109.5 . .
H77 C55 H78 109.5 . .
C51 C56 H79 109.5 . .
C51 C56 H80 109.5 . .
H79 C56 H80 109.5 . .
C51 C56 H81 109.5 . .
H79 C56 H81 109.5 . .
H80 C56 H81 109.5 . .
C52 C57 H82 109.5 . .
C52 C57 H83 109.5 . .
H82 C57 H83 109.5 . .
C52 C57 H84 109.5 . .
H82 C57 H84 109.5 . .
H83 C57 H84 109.5 . .
C59 C58 C60 120.1(8) . 2_677
C59 C58 H85 120.0 . .
C60 C58 H85 120.0 2_677 .
C60 C59 C58 120.0(7) . .
C60 C59 H86 120.0 . .
C58 C59 H86 120.0 . .
C59 C60 C58 119.9(8) . 2_677
C59 C60 H87 120.1 . .
C58 C60 H87 120.1 2_677 .

loop_
_geom_bond_atom_site_label_1
_geom_bond_atom_site_label_2
_geom_bond_distance
_geom_bond_site_symmetry_2
Ge1 C5 1.900(3) .
Ge1 C1 1.918(3) .
Ge1 Ru1 2.4482(4) .
C1 C2 1.395(5) .
C1 C6 1.545(5) .
C2 C3 1.396(5) .
C2 H1 0.9500 .
C3 C4 1.398(5) .
C3 H2 0.9500 .
C4 C5 1.386(5) .
C4 H3 0.9500 .
C5 H4 0.9500 .
C6 C7 1.539(5) .
C6 C8 1.540(5) .
C6 C9 1.540(5) .
C7 H5 0.9800 .
C7 H6 0.9800 .
C7 H7 0.9800 .
C8 H8 0.9800 .
C8 H9 0.9800 .
C8 H10 0.9800 .
C9 H11 0.9800 .
C9 H12 0.9800 .
C9 H13 0.9800 .
Ru1 C11 2.230(3) .
Ru1 C10 2.256(3) .
Ru1 C12 2.263(3) .
Ru1 C14 2.264(3) .
Ru1 C13 2.285(3) .
Ru1 Ge2 2.4167(4) .
Ru1 Ge3 2.4374(4) .
C10 C14 1.428(5) .
C10 C11 1.441(5) .
C10 C15 1.512(5) .
C11 C12 1.435(5) .
C11 C16 1.505(5) .
C12 C13 1.439(5) .
C12 C17 1.501(5) .
C13 C14 1.450(5) .
C13 C18 1.512(5) .
C14 C19 1.510(5) .
C15 H14 0.9800 .
C15 H15 0.9800 .
C15 H16 0.9800 .
C16 H17 0.9800 .
C16 H18 0.9800 .
C16 H19 0.9800 .
C17 H20 0.9800 .
C17 H21 0.9800 .
C17 H22 0.9800 .
C18 H23 0.9800 .
C18 H24 0.9800 .
C18 H25 0.9800 .
C19 H26 0.9800 .
C19 H27 0.9800 .
C19 H28 0.9800 .
Ge2 C24 1.929(3) .
Ge2 C20 1.957(3) .
Ge2 Ru2 2.8682(4) .
C20 C21 1.423(5) .
C20 C25 1.552(4) .
C20 Ru2 2.401(3) .
C21 C22 1.422(5) .
C21 Ru2 2.228(3) .
C21 H29 0.9500 .
C22 C23 1.412(5) .
C22 Ru2 2.197(3) .
C22 H30 0.9500 .
C23 C24 1.405(5) .
C23 Ru2 2.196(3) .
C23 H31 0.9500 .
C24 Ru2 2.256(3) .
C24 H32 0.9500 .
C25 C26 1.534(5) .
C25 C28 1.541(5) .
C25 C27 1.544(5) .
C26 H33 0.9800 .
C26 H34 0.9800 .
C26 H35 0.9800 .
C27 H36 0.9800 .
C27 H37 0.9800 .
C27 H38 0.9800 .
C28 H39 0.9800 .
C28 H40 0.9800 .
C28 H41 0.9800 .
Ru2 C30 2.163(3) .
Ru2 C31 2.166(3) .
Ru2 C29 2.209(3) .
Ru2 C32 2.218(4) .
Ru2 C33 2.233(4) .
C29 C33 1.430(6) .
C29 C30 1.448(5) .
C29 C34 1.508(5) .
C30 C31 1.431(5) .
C30 C35 1.505(5) .
C31 C32 1.433(6) .
C31 C36 1.506(5) .
C32 C33 1.447(5) .
C32 C37 1.504(6) .
C33 C38 1.498(5) .
C34 H42 0.9800 .
C34 H43 0.9800 .
C34 H44 0.9800 .
C35 H45 0.9800 .
C35 H46 0.9800 .
C35 H47 0.9800 .
C36 H48 0.9800 .
C36 H49 0.9800 .
C36 H50 0.9800 .
C37 H51 0.9800 .
C37 H52 0.9800 .
C37 H53 0.9800 .
C38 H54 0.9800 .
C38 H55 0.9800 .
C38 H56 0.9800 .
Ge3 C43 1.925(3) .
Ge3 C39 1.968(3) .
Ge3 Ru3 2.7800(4) .
C39 C40 1.418(5) .
C39 C44 1.552(5) .
C39 Ru3 2.378(3) .
C40 C41 1.423(5) .
C40 Ru3 2.229(3) .
C40 H57 0.9500 .
C41 C42 1.414(5) .
C41 Ru3 2.193(3) .
C41 H58 0.9500 .
C42 C43 1.402(5) .
C42 Ru3 2.205(3) .
C42 H59 0.9500 .
C43 Ru3 2.285(3) .
C43 H60 0.9500 .
C44 C45 1.532(5) .
C44 C46 1.534(5) .
C44 C47 1.548(5) .
C45 H61 0.9800 .
C45 H62 0.9800 .
C45 H63 0.9800 .
C46 H64 0.9800 .
C46 H65 0.9800 .
C46 H66 0.9800 .
C47 H67 0.9800 .
C47 H68 0.9800 .
C47 H69 0.9800 .
Ru3 C50 2.173(4) .
Ru3 C51 2.178(4) .
Ru3 C52 2.194(4) .
Ru3 C49 2.209(3) .
Ru3 C48 2.217(4) .
C48 C49 1.430(5) .
C48 C52 1.436(6) .
C48 C53 1.508(6) .
C49 C50 1.439(5) .
C49 C54 1.501(5) .
C50 C51 1.438(6) .
C50 C55 1.503(6) .
C51 C52 1.428(7) .
C51 C56 1.510(6) .
C52 C57 1.520(6) .
C53 H70 0.9800 .
C53 H71 0.9800 .
C53 H72 0.9800 .
C54 H73 0.9800 .
C54 H74 0.9800 .
C54 H75 0.9800 .
C55 H76 0.9800 .
C55 H77 0.9800 .
C55 H78 0.9800 .
C56 H79 0.9800 .
C56 H80 0.9800 .
C56 H81 0.9800 .
C57 H82 0.9800 .
C57 H83 0.9800 .
C57 H84 0.9800 .
C58 C59 1.367(12) .
C58 C60 1.399(11) 2_677
C58 H85 0.9500 .
C59 C60 1.354(11) .
C59 H86 0.9500 .
C60 H87 0.9500 .

loop_
_geom_torsion_atom_site_label_1
_geom_torsion_atom_site_label_2
_geom_torsion_atom_site_label_3
_geom_torsion_atom_site_label_4
_geom_torsion
_geom_torsion_site_symmetry_1
_geom_torsion_site_symmetry_4
C6 C1 C2 C3 -178.5(4) . .
Ge1 C1 C2 C3 1.5(5) . .
C1 C2 C3 C4 -0.3(7) . .
C2 C3 C4 C5 -0.1(6) . .
C3 C4 C5 Ge1 -0.9(5) . .
C2 C1 C6 C7 176.1(3) . .
Ge1 C1 C6 C7 -3.9(4) . .
C2 C1 C6 C8 -63.9(4) . .
Ge1 C1 C6 C8 116.1(3) . .
C2 C1 C6 C9 56.9(4) . .
Ge1 C1 C6 C9 -123.1(3) . .
C14 C10 C11 C12 1.8(4) . .
C15 C10 C11 C12 -167.1(3) . .
Ru1 C10 C11 C12 64.3(2) . .
C14 C10 C11 C16 168.1(3) . .
C15 C10 C11 C16 -0.9(5) . .
Ru1 C10 C11 C16 -129.5(3) . .
C14 C10 C11 Ru1 -62.4(2) . .
C15 C10 C11 Ru1 128.6(3) . .
C10 C11 C12 C13 -1.4(4) . .
C16 C11 C12 C13 -167.6(3) . .
Ru1 C11 C12 C13 62.6(2) . .
C10 C11 C12 C17 165.9(3) . .
C16 C11 C12 C17 -0.3(5) . .
Ru1 C11 C12 C17 -130.1(3) . .
C10 C11 C12 Ru1 -64.0(2) . .
C16 C11 C12 Ru1 129.8(3) . .
C11 C12 C13 C14 0.5(4) . .
C17 C12 C13 C14 -166.6(3) . .
Ru1 C12 C13 C14 61.7(2) . .
C11 C12 C13 C18 167.4(3) . .
C17 C12 C13 C18 0.4(5) . .
Ru1 C12 C13 C18 -131.4(3) . .
C11 C12 C13 Ru1 -61.2(2) . .
C17 C12 C13 Ru1 131.8(3) . .
C11 C10 C14 C13 -1.6(4) . .
C15 C10 C14 C13 166.9(3) . .
Ru1 C10 C14 C13 -63.0(2) . .
C11 C10 C14 C19 -170.4(3) . .
C15 C10 C14 C19 -2.0(5) . .
Ru1 C10 C14 C19 128.2(3) . .
C11 C10 C14 Ru1 61.4(2) . .
C15 C10 C14 Ru1 -130.1(3) . .
C12 C13 C14 C10 0.7(4) . .
C18 C13 C14 C10 -166.2(3) . .
Ru1 C13 C14 C10 62.4(2) . .
C12 C13 C14 C19 169.5(3) . .
C18 C13 C14 C19 2.7(5) . .
Ru1 C13 C14 C19 -128.8(3) . .
C12 C13 C14 Ru1 -61.7(2) . .
C18 C13 C14 Ru1 131.4(3) . .
C25 C20 C21 C22 -179.1(3) . .
Ge2 C20 C21 C22 -8.3(5) . .
Ru2 C20 C21 C22 53.7(3) . .
C25 C20 C21 Ru2 127.2(3) . .
Ge2 C20 C21 Ru2 -62.0(2) . .
C20 C21 C22 C23 -5.0(6) . .
Ru2 C21 C22 C23 52.2(3) . .
C20 C21 C22 Ru2 -57.3(3) . .
C21 C22 C23 C24 3.1(5) . .
Ru2 C22 C23 C24 55.9(3) . .
C21 C22 C23 Ru2 -52.8(3) . .
C22 C23 C24 Ge2 12.8(5) . .
Ru2 C23 C24 Ge2 67.4(3) . .
C22 C23 C24 Ru2 -54.7(3) . .
C21 C20 C25 C26 -167.8(3) . .
Ge2 C20 C25 C26 21.5(4) . .
Ru2 C20 C25 C26 -89.7(4) . .
C21 C20 C25 C28 -46.3(4) . .
Ge2 C20 C25 C28 143.1(3) . .
Ru2 C20 C25 C28 31.9(4) . .
C21 C20 C25 C27 73.4(4) . .
Ge2 C20 C25 C27 -97.2(3) . .
Ru2 C20 C25 C27 151.6(3) . .
C33 C29 C30 C31 0.5(4) . .
C34 C29 C30 C31 -169.9(3) . .
Ru2 C29 C30 C31 62.4(2) . .
C33 C29 C30 C35 178.5(3) . .
C34 C29 C30 C35 8.1(6) . .
Ru2 C29 C30 C35 -119.6(4) . .
C33 C29 C30 Ru2 -61.9(2) . .
C34 C29 C30 Ru2 127.7(3) . .
C29 C30 C31 C32 -0.1(4) . .
C35 C30 C31 C32 -178.1(3) . .
Ru2 C30 C31 C32 63.3(3) . .
C29 C30 C31 C36 176.8(3) . .
C35 C30 C31 C36 -1.2(6) . .
Ru2 C30 C31 C36 -119.7(4) . .
C29 C30 C31 Ru2 -63.5(2) . .
C35 C30 C31 Ru2 118.6(4) . .
C30 C31 C32 C33 -0.3(4) . .
C36 C31 C32 C33 -177.2(3) . .
Ru2 C31 C32 C33 61.6(3) . .
C30 C31 C32 C37 174.5(4) . .
C36 C31 C32 C37 -2.4(6) . .
Ru2 C31 C32 C37 -123.6(4) . .
C30 C31 C32 Ru2 -61.9(2) . .
C36 C31 C32 Ru2 121.3(4) . .
C30 C29 C33 C32 -0.7(4) . .
C34 C29 C33 C32 169.8(3) . .
Ru2 C29 C33 C32 -60.6(2) . .
C30 C29 C33 C38 -172.2(3) . .
C34 C29 C33 C38 -1.7(6) . .
Ru2 C29 C33 C38 127.9(4) . .
C30 C29 C33 Ru2 59.9(2) . .
C34 C29 C33 Ru2 -129.6(3) . .
C31 C32 C33 C29 0.6(4) . .
C37 C32 C33 C29 -174.2(4) . .
Ru2 C32 C33 C29 60.5(2) . .
C31 C32 C33 C38 171.8(4) . .
C37 C32 C33 C38 -3.0(6) . .
Ru2 C32 C33 C38 -128.3(4) . .
C31 C32 C33 Ru2 -59.9(2) . .
C37 C32 C33 Ru2 125.3(4) . .
C44 C39 C40 C41 -179.0(3) . .
Ge3 C39 C40 C41 -6.8(5) . .
Ru3 C39 C40 C41 51.9(3) . .
C44 C39 C40 Ru3 129.1(3) . .
Ge3 C39 C40 Ru3 -58.7(2) . .
C39 C40 C41 C42 -1.5(6) . .
Ru3 C40 C41 C42 53.5(3) . .
C39 C40 C41 Ru3 -55.0(3) . .
C40 C41 C42 C43 2.3(5) . .
Ru3 C41 C42 C43 56.1(3) . .
C40 C41 C42 Ru3 -53.9(3) . .
C41 C42 C43 Ge3 6.1(5) . .
Ru3 C42 C43 Ge3 60.4(3) . .
C41 C42 C43 Ru3 -54.3(3) . .
C40 C39 C44 C45 -154.2(3) . .
Ge3 C39 C44 C45 33.7(4) . .
Ru3 C39 C44 C45 -73.5(4) . .
C40 C39 C44 C46 87.4(3) . .
Ge3 C39 C44 C46 -84.8(3) . .
Ru3 C39 C44 C46 168.0(3) . .
C40 C39 C44 C47 -32.1(4) . .
Ge3 C39 C44 C47 155.7(3) . .
Ru3 C39 C44 C47 48.5(4) . .
C52 C48 C49 C50 -0.7(4) . .
C53 C48 C49 C50 -173.3(4) . .
Ru3 C48 C49 C50 60.0(2) . .
C52 C48 C49 C54 172.0(3) . .
C53 C48 C49 C54 -0.6(6) . .
Ru3 C48 C49 C54 -127.3(3) . .
C52 C48 C49 Ru3 -60.7(3) . .
C53 C48 C49 Ru3 126.7(4) . .
C48 C49 C50 C51 1.2(4) . .
C54 C49 C50 C51 -171.6(3) . .
Ru3 C49 C50 C51 62.4(2) . .
C48 C49 C50 C55 175.3(3) . .
C54 C49 C50 C55 2.5(6) . .
Ru3 C49 C50 C55 -123.4(4) . .
C48 C49 C50 Ru3 -61.3(2) . .
C54 C49 C50 Ru3 125.9(3) . .
C49 C50 C51 C52 -1.2(4) . .
C55 C50 C51 C52 -175.1(4) . .
Ru3 C50 C51 C52 62.1(3) . .
C49 C50 C51 C56 178.0(4) . .
C55 C50 C51 C56 4.1(7) . .
Ru3 C50 C51 C56 -118.7(4) . .
C49 C50 C51 Ru3 -63.3(2) . .
C55 C50 C51 Ru3 122.8(4) . .
C50 C51 C52 C48 0.8(4) . .
C56 C51 C52 C48 -178.5(4) . .
Ru3 C51 C52 C48 62.2(3) . .
C50 C51 C52 C57 176.1(4) . .
C56 C51 C52 C57 -3.2(7) . .
Ru3 C51 C52 C57 -122.5(4) . .
C50 C51 C52 Ru3 -61.4(3) . .
C56 C51 C52 Ru3 119.3(4) . .
C49 C48 C52 C51 0.0(4) . .
C53 C48 C52 C51 172.5(4) . .
Ru3 C48 C52 C51 -61.2(3) . .
C49 C48 C52 C57 -175.4(4) . .
C53 C48 C52 C57 -2.9(6) . .
Ru3 C48 C52 C57 123.4(4) . .
C49 C48 C52 Ru3 61.2(2) . .
C53 C48 C52 Ru3 -126.3(4) . .
C60 C58 C59 C60 -1.1(10) 2_677 .
C58 C59 C60 C58 1.1(10) . 2_677
